data_2243487
loop_
_publ_author_name
'Wannapaiboon, Suttipong'
'Hanlumyuang, Yuranan'
'Chansaenpak, Kantapat'
'Pinyou, Piyanut'
'Veranitisagul, Chatchai'
'Laobuthee, Apirat'
'Wattanathana, Worawat'

_publ_section_title
;
 Crystal structure and Hirshfeld surface analysis of the product of the
 ring-opening reaction of a dihydrobenzoxazine:
 6,6'-[(cyclohexylazanediyl)bis(methylene)]bis(2,4-dimethylphenol)
;
_journal_coeditor_code HB7926
_journal_issue 8
_journal_name_full 'Acta Crystallographica Section E'
_journal_page_first 1239
_journal_page_last 1244
_journal_paper_doi 10.1107/S2056989020009184
_journal_volume 76
_journal_year 2020
_chemical_absolute_configuration unk
_chemical_formula_iupac 'C24 H33 N O2'
_chemical_formula_moiety 'C24 H33 N O2'
_chemical_formula_sum 'C24 H33 N O2'
_chemical_formula_weight 367.51
_chemical_name_systematic
;
6,6'-[(Cyclohexylazanediyl)bis(methylene)]bis(2,4-dimethylphenol)
;
_space_group_crystal_system orthorhombic
_space_group_IT_number 33
_space_group_name_Hall 'P 2c -2n'
_space_group_name_H-M_alt 'P n a 21'
_atom_sites_solution_hydrogens mixed
_atom_sites_solution_primary dual
_audit_creation_method
;
Olex2 1.3
(compiled 2020.02.04 svn.rd84adfe8 for OlexSys, GUI svn.r6032)
;
_cell_angle_alpha 90
_cell_angle_beta 90
_cell_angle_gamma 90
_cell_formula_units_Z 4
_cell_length_a 10.2778(7)
_cell_length_b 11.4064(11)
_cell_length_c 17.5586(15)
_cell_measurement_reflns_used 4297
_cell_measurement_temperature 100
_cell_measurement_theta_max 30.418
_cell_measurement_theta_min 2.320
_cell_volume 2058.4(3)
_computing_cell_refinement
;
SAINT (Bruker, 2018)
;
_computing_data_collection
;
APEX3 (Bruker, 2018)
;
_computing_data_reduction
;
SAINT(Bruker, 2018)
;
_computing_molecular_graphics
;
<i>OLEX2</i> (Dolomanov <i>et al.</i>,  2009), Mercury (Macrae <i>et
al.</i>,  2020)
;
_computing_publication_material
;
publCIF (Westrip, 2010)
;
_computing_structure_refinement
;
SHELXL (Sheldrick, 2015b)
;
_computing_structure_solution
;
SHELXT (Sheldrick, 2015a)
;
_diffrn_ambient_temperature 100
_diffrn_measured_fraction_theta_full 0.999
_diffrn_measured_fraction_theta_max 0.984
_diffrn_measurement_device_type 'Bruker APEXII CCD'
_diffrn_measurement_method '\f and \w scans'
_diffrn_radiation_monochromator graphite
_diffrn_radiation_type MoK\a
_diffrn_radiation_wavelength 0.71073
_diffrn_reflns_av_R_equivalents 0.0349
_diffrn_reflns_av_unetI/netI 0.0543
_diffrn_reflns_limit_h_max 13
_diffrn_reflns_limit_h_min -15
_diffrn_reflns_limit_k_max 16
_diffrn_reflns_limit_k_min -17
_diffrn_reflns_limit_l_max 26
_diffrn_reflns_limit_l_min -26
_diffrn_reflns_number 17289
_diffrn_reflns_theta_full 25.242
_diffrn_reflns_theta_max 33.219
_diffrn_reflns_theta_min 2.668
_diffrn_source_current 30.0
_diffrn_source_power 1.5
_diffrn_source_voltage 50.0
_diffrn_standards_number 0
_exptl_absorpt_coefficient_mu 0.074
_exptl_absorpt_correction_T_max 0.7465
_exptl_absorpt_correction_T_min 0.6609
_exptl_absorpt_correction_type multi-scan
_exptl_absorpt_process_details
;
(SADABS; Bruker, 2016)
;
_exptl_crystal_colour colourless
_exptl_crystal_density_diffrn 1.186
_exptl_crystal_description block
_exptl_crystal_F_000 800
_exptl_crystal_size_max 0.50
_exptl_crystal_size_mid 0.28
_exptl_crystal_size_min 0.22
_refine_diff_density_max 0.854
_refine_diff_density_min -0.257
_refine_ls_extinction_method none
_refine_ls_goodness_of_fit_ref 1.037
_refine_ls_hydrogen_treatment mixed
_refine_ls_matrix_type full
_refine_ls_number_parameters 256
_refine_ls_number_reflns 7626
_refine_ls_number_restraints 1
_refine_ls_restrained_S_all 1.037
_refine_ls_R_factor_all 0.0670
_refine_ls_R_factor_gt 0.0526
_refine_ls_shift/su_max 0.000
_refine_ls_shift/su_mean 0.000
_refine_ls_structure_factor_coef Fsqd
_refine_ls_weighting_details 'w=1/[\s^2^(Fo^2^)+(0.0816P)^2^+0.0042P] where P=(Fo^2^+2Fc^2^)/3'
_refine_ls_weighting_scheme calc
_refine_ls_wR_factor_gt 0.1295
_refine_ls_wR_factor_ref 0.1390
_reflns_number_gt 6367
_reflns_number_total 7626
_reflns_threshold_expression 'I > 2\s(I)'
_cod_data_source_file hb7926sup1.cif
_cod_data_source_block I
_cod_database_code 2243487
_shelx_space_group_comment
;
The symmetry employed for this shelxl refinement is uniquely defined
by the following loop, which should always be used as a source of
symmetry information in preference to the above space-group names.
They are only intended as comments.
;
_shelx_estimated_absorpt_t_min 0.964
_shelx_estimated_absorpt_t_max 0.984

loop_
_space_group_symop_operation_xyz
'x, y, z'
'-x, -y, z+1/2'
'x+1/2, -y+1/2, z'
'-x+1/2, y+1/2, z+1/2'

loop_
_atom_site_type_symbol
_atom_site_label
_atom_site_fract_x
_atom_site_fract_y
_atom_site_fract_z
_atom_site_U_iso_or_equiv
_atom_site_adp_type
_atom_site_calc_flag
_atom_site_occupancy
_atom_site_disorder_assembly
_atom_site_disorder_group
O O1 0.55606(15) 0.40779(15) 0.48635(9) 0.0185(3) Uani d 1 . .
O O2 0.25137(17) 0.07066(16) 0.38097(11) 0.0282(4) Uani d 1 . .
N N1 0.30494(16) 0.38434(15) 0.46177(9) 0.0124(3) Uani d 1 . .
C C11 0.33237(18) 0.26439(18) 0.34561(11) 0.0146(3) Uani d 1 . .
C C1 0.53009(19) 0.38603(17) 0.56149(11) 0.0136(3) Uani d 1 . .
C C4 0.4756(2) 0.34173(18) 0.71588(11) 0.0162(4) Uani d 1 . .
C C16 0.33219(19) 0.14251(19) 0.34158(12) 0.0163(4) Uani d 1 . .
C C6 0.41375(18) 0.33056(18) 0.58231(10) 0.0129(3) Uani d 1 . .
C C5 0.3869(2) 0.31068(18) 0.65887(11) 0.0148(3) Uani d 1 . .
H H5 0.306648 0.275282 0.672746 0.018 Uiso calc 1 . .
C C9 0.31994(19) 0.29297(18) 0.52109(11) 0.0148(4) Uani d 1 . .
H H9A 0.351767 0.219736 0.497244 0.018 Uiso calc 1 . .
H H9B 0.234101 0.276476 0.544316 0.018 Uiso calc 1 . .
C C19 0.24654(17) 0.49405(17) 0.49191(11) 0.0118(3) Uani d 1 . .
H H19 0.290794 0.509791 0.541586 0.014 Uiso calc 1 . .
C C10 0.23905(18) 0.33456(18) 0.39420(11) 0.0144(3) Uani d 1 . .
H H10A 0.201570 0.398953 0.363412 0.017 Uiso calc 1 . .
H H10B 0.166781 0.283321 0.410990 0.017 Uiso calc 1 . .
C C3 0.5912(2) 0.39448(18) 0.69330(12) 0.0170(4) Uani d 1 . .
H H3 0.653425 0.414046 0.731218 0.020 Uiso calc 1 . .
C C24 0.10054(19) 0.48969(19) 0.50922(12) 0.0170(4) Uani d 1 . .
H H24A 0.081486 0.423062 0.543590 0.020 Uiso calc 1 . .
H H24B 0.051024 0.478236 0.461434 0.020 Uiso calc 1 . .
C C14 0.5057(2) 0.1484(2) 0.24962(12) 0.0201(4) Uani d 1 . .
H H14 0.564743 0.108269 0.217144 0.024 Uiso calc 1 . .
C C13 0.50935(19) 0.2702(2) 0.25194(12) 0.0182(4) Uani d 1 . .
C C12 0.4226(2) 0.32580(19) 0.30100(12) 0.0167(4) Uani d 1 . .
H H12 0.424682 0.408903 0.304371 0.020 Uiso calc 1 . .
C C2 0.61996(19) 0.42005(18) 0.61731(12) 0.0153(4) Uani d 1 . .
C C20 0.27874(19) 0.59824(18) 0.44034(12) 0.0165(4) Uani d 1 . .
H H20A 0.373603 0.600307 0.430636 0.020 Uiso calc 1 . .
H H20B 0.233910 0.588665 0.390821 0.020 Uiso calc 1 . .
C C15 0.4194(2) 0.08345(19) 0.29282(13) 0.0191(4) Uani d 1 . .
C C22 0.09195(19) 0.7111(2) 0.49721(13) 0.0199(4) Uani d 1 . .
H H22A 0.039773 0.707735 0.449863 0.024 Uiso calc 1 . .
H H22B 0.068791 0.784064 0.524558 0.024 Uiso calc 1 . .
C C21 0.2364(2) 0.71323(18) 0.47706(13) 0.0187(4) Uani d 1 . .
H H21A 0.253598 0.778781 0.441510 0.022 Uiso calc 1 . .
H H21B 0.288055 0.726786 0.523825 0.022 Uiso calc 1 . .
C C23 0.0594(2) 0.60523(19) 0.54719(13) 0.0197(4) Uani d 1 . .
H H23A -0.035431 0.603583 0.557053 0.024 Uiso calc 1 . .
H H23B 0.104440 0.613096 0.596767 0.024 Uiso calc 1 . .
C C7 0.7421(2) 0.4850(2) 0.59612(14) 0.0216(4) Uani d 1 . .
H H7A 0.752890 0.483810 0.540676 0.032 Uiso calc 1 . .
H H7B 0.817154 0.447173 0.620209 0.032 Uiso calc 1 . .
H H7C 0.735771 0.566363 0.613687 0.032 Uiso calc 1 . .
C C8 0.4433(2) 0.3241(2) 0.79879(12) 0.0228(4) Uani d 1 . .
H H8A 0.412900 0.398284 0.820627 0.034 Uiso calc 1 . .
H H8B 0.521270 0.297887 0.826066 0.034 Uiso calc 1 . .
H H8C 0.374907 0.264769 0.803607 0.034 Uiso calc 1 . .
C C17 0.6012(2) 0.3382(3) 0.20141(13) 0.0265(5) Uani d 1 . .
H H17A 0.681173 0.292866 0.193814 0.040 Uiso calc 1 . .
H H17B 0.622402 0.413246 0.225565 0.040 Uiso calc 1 . .
H H17C 0.559676 0.352574 0.152043 0.040 Uiso calc 1 . .
C C18 0.4156(3) -0.0484(2) 0.28772(17) 0.0318(5) Uani d 1 . .
H H18A 0.418848 -0.081899 0.339082 0.048 Uiso calc 1 . .
H H18B 0.490459 -0.076175 0.258236 0.048 Uiso calc 1 . .
H H18C 0.334966 -0.072901 0.262519 0.048 Uiso calc 1 . .
H H1 0.480(3) 0.405(3) 0.463(2) 0.042(10) Uiso d 1 . .
H H2 0.195(4) 0.111(4) 0.419(3) 0.057(12) Uiso d 1 . .

loop_
_atom_site_aniso_label
_atom_site_aniso_U_11
_atom_site_aniso_U_22
_atom_site_aniso_U_33
_atom_site_aniso_U_12
_atom_site_aniso_U_13
_atom_site_aniso_U_23
O1 0.0135(6) 0.0288(8) 0.0133(6) 0.0015(6) 0.0020(5) 0.0010(6)
O2 0.0312(9) 0.0236(8) 0.0299(9) -0.0038(7) 0.0126(7) -0.0037(7)
N1 0.0136(7) 0.0141(7) 0.0094(6) 0.0016(6) -0.0021(5) -0.0020(5)
C11 0.0150(8) 0.0172(9) 0.0116(7) 0.0026(7) -0.0019(6) -0.0034(7)
C1 0.0133(8) 0.0144(8) 0.0132(8) 0.0025(7) 0.0000(6) -0.0009(7)
C4 0.0221(9) 0.0144(9) 0.0120(8) 0.0034(7) -0.0018(7) -0.0004(7)
C16 0.0165(8) 0.0175(9) 0.0148(8) 0.0002(7) -0.0016(6) -0.0024(7)
C6 0.0135(8) 0.0136(8) 0.0116(8) 0.0013(6) -0.0021(6) -0.0007(6)
C5 0.0176(8) 0.0130(8) 0.0138(8) 0.0008(7) 0.0000(6) 0.0004(7)
C9 0.0165(8) 0.0153(9) 0.0125(8) -0.0014(7) -0.0028(6) 0.0001(7)
C19 0.0122(7) 0.0128(8) 0.0104(7) 0.0005(6) 0.0012(6) -0.0010(6)
C10 0.0149(8) 0.0169(9) 0.0115(7) 0.0019(7) -0.0029(6) -0.0044(7)
C3 0.0175(8) 0.0178(9) 0.0158(8) 0.0036(7) -0.0057(7) -0.0038(7)
C24 0.0143(8) 0.0166(9) 0.0200(9) 0.0006(7) 0.0045(7) -0.0001(7)
C14 0.0196(9) 0.0279(11) 0.0127(8) 0.0080(8) -0.0023(7) -0.0046(8)
C13 0.0174(8) 0.0263(10) 0.0110(8) 0.0036(8) -0.0007(7) -0.0007(8)
C12 0.0193(9) 0.0171(9) 0.0135(8) 0.0021(7) -0.0019(7) -0.0013(7)
C2 0.0132(8) 0.0156(9) 0.0170(8) 0.0013(7) -0.0016(6) -0.0026(7)
C20 0.0170(8) 0.0158(9) 0.0166(8) 0.0002(7) 0.0048(7) 0.0016(7)
C15 0.0230(9) 0.0175(9) 0.0167(9) 0.0047(8) -0.0019(7) -0.0057(8)
C22 0.0193(9) 0.0178(9) 0.0224(10) 0.0047(7) 0.0018(7) -0.0010(7)
C21 0.0203(9) 0.0146(9) 0.0210(9) -0.0008(7) 0.0026(7) 0.0003(7)
C23 0.0179(9) 0.0205(10) 0.0209(10) 0.0034(7) 0.0079(7) -0.0023(8)
C7 0.0156(9) 0.0235(10) 0.0256(10) -0.0021(8) -0.0027(8) -0.0032(8)
C8 0.0334(11) 0.0237(10) 0.0113(8) 0.0018(9) -0.0031(8) 0.0007(8)
C17 0.0234(10) 0.0382(13) 0.0178(10) 0.0042(10) 0.0039(8) 0.0044(9)
C18 0.0414(14) 0.0193(11) 0.0348(13) 0.0026(10) 0.0087(11) -0.0083(10)

loop_
_atom_type_symbol
_atom_type_description
_atom_type_scat_dispersion_real
_atom_type_scat_dispersion_imag
_atom_type_scat_source
C C 0.0033 0.0016 'International Tables Vol C Tables 4.2.6.8 and 6.1.1.4'
H H 0.0000 0.0000 'International Tables Vol C Tables 4.2.6.8 and 6.1.1.4'
N N 0.0061 0.0033 'International Tables Vol C Tables 4.2.6.8 and 6.1.1.4'
O O 0.0106 0.0060 'International Tables Vol C Tables 4.2.6.8 and 6.1.1.4'

loop_
_geom_angle_atom_site_label_1
_geom_angle_atom_site_label_2
_geom_angle_atom_site_label_3
_geom_angle_site_symmetry_1
_geom_angle_site_symmetry_3
_geom_angle
_geom_angle_publ_flag
C1 O1 H1 . . 106(2) ?
C16 O2 H2 . . 115(2) ?
C9 N1 C19 . . 112.59(15) ?
C10 N1 C9 . . 109.97(15) ?
C10 N1 C19 . . 115.09(15) ?
C16 C11 C10 . . 123.80(18) ?
C16 C11 C12 . . 118.14(18) ?
C12 C11 C10 . . 118.05(18) ?
O1 C1 C6 . . 119.99(17) ?
O1 C1 C2 . . 119.69(18) ?
C6 C1 C2 . . 120.32(18) ?
C5 C4 C8 . . 120.95(19) ?
C3 C4 C5 . . 117.54(19) ?
C3 C4 C8 . . 121.43(19) ?
O2 C16 C11 . . 125.33(19) ?
O2 C16 C15 . . 114.21(19) ?
C11 C16 C15 . . 120.46(19) ?
C1 C6 C9 . . 119.24(17) ?
C5 C6 C1 . . 119.68(18) ?
C5 C6 C9 . . 121.08(18) ?
C4 C5 H5 . . 119.3 ?
C6 C5 C4 . . 121.38(19) ?
C6 C5 H5 . . 119.3 ?
N1 C9 C6 . . 111.60(16) ?
N1 C9 H9A . . 109.3 ?
N1 C9 H9B . . 109.3 ?
C6 C9 H9A . . 109.3 ?
C6 C9 H9B . . 109.3 ?
H9A C9 H9B . . 108.0 ?
N1 C19 H19 . . 106.2 ?
N1 C19 C24 . . 116.06(16) ?
N1 C19 C20 . . 110.85(15) ?
C24 C19 H19 . . 106.2 ?
C20 C19 H19 . . 106.2 ?
C20 C19 C24 . . 110.76(16) ?
N1 C10 C11 . . 111.41(15) ?
N1 C10 H10A . . 109.3 ?
N1 C10 H10B . . 109.3 ?
C11 C10 H10A . . 109.3 ?
C11 C10 H10B . . 109.3 ?
H10A C10 H10B . . 108.0 ?
C4 C3 H3 . . 118.5 ?
C4 C3 C2 . . 122.94(18) ?
C2 C3 H3 . . 118.5 ?
C19 C24 H24A . . 109.9 ?
C19 C24 H24B . . 109.9 ?
C19 C24 C23 . . 109.14(17) ?
H24A C24 H24B . . 108.3 ?
C23 C24 H24A . . 109.9 ?
C23 C24 H24B . . 109.9 ?
C13 C14 H14 . . 118.8 ?
C15 C14 H14 . . 118.8 ?
C15 C14 C13 . . 122.5(2) ?
C14 C13 C12 . . 117.1(2) ?
C14 C13 C17 . . 120.9(2) ?
C12 C13 C17 . . 122.0(2) ?
C11 C12 H12 . . 118.6 ?
C13 C12 C11 . . 122.80(19) ?
C13 C12 H12 . . 118.6 ?
C1 C2 C7 . . 120.89(19) ?
C3 C2 C1 . . 118.06(18) ?
C3 C2 C7 . . 121.03(18) ?
C19 C20 H20A . . 109.5 ?
C19 C20 H20B . . 109.5 ?
H20A C20 H20B . . 108.1 ?
C21 C20 C19 . . 110.85(17) ?
C21 C20 H20A . . 109.5 ?
C21 C20 H20B . . 109.5 ?
C16 C15 C18 . . 119.7(2) ?
C14 C15 C16 . . 119.01(19) ?
C14 C15 C18 . . 121.2(2) ?
H22A C22 H22B . . 108.0 ?
C21 C22 H22A . . 109.4 ?
C21 C22 H22B . . 109.4 ?
C21 C22 C23 . . 111.00(18) ?
C23 C22 H22A . . 109.4 ?
C23 C22 H22B . . 109.4 ?
C20 C21 C22 . . 111.22(17) ?
C20 C21 H21A . . 109.4 ?
C20 C21 H21B . . 109.4 ?
C22 C21 H21A . . 109.4 ?
C22 C21 H21B . . 109.4 ?
H21A C21 H21B . . 108.0 ?
C24 C23 H23A . . 109.3 ?
C24 C23 H23B . . 109.3 ?
C22 C23 C24 . . 111.59(17) ?
C22 C23 H23A . . 109.3 ?
C22 C23 H23B . . 109.3 ?
H23A C23 H23B . . 108.0 ?
C2 C7 H7A . . 109.5 ?
C2 C7 H7B . . 109.5 ?
C2 C7 H7C . . 109.5 ?
H7A C7 H7B . . 109.5 ?
H7A C7 H7C . . 109.5 ?
H7B C7 H7C . . 109.5 ?
C4 C8 H8A . . 109.5 ?
C4 C8 H8B . . 109.5 ?
C4 C8 H8C . . 109.5 ?
H8A C8 H8B . . 109.5 ?
H8A C8 H8C . . 109.5 ?
H8B C8 H8C . . 109.5 ?
C13 C17 H17A . . 109.5 ?
C13 C17 H17B . . 109.5 ?
C13 C17 H17C . . 109.5 ?
H17A C17 H17B . . 109.5 ?
H17A C17 H17C . . 109.5 ?
H17B C17 H17C . . 109.5 ?
C15 C18 H18A . . 109.5 ?
C15 C18 H18B . . 109.5 ?
C15 C18 H18C . . 109.5 ?
H18A C18 H18B . . 109.5 ?
H18A C18 H18C . . 109.5 ?
H18B C18 H18C . . 109.5 ?

loop_
_geom_bond_atom_site_label_1
_geom_bond_atom_site_label_2
_geom_bond_site_symmetry_2
_geom_bond_distance
_geom_bond_publ_flag
O1 C1 . 1.369(2) ?
O1 H1 . 0.89(4) ?
O2 C16 . 1.356(3) ?
O2 H2 . 0.99(4) ?
N1 C9 . 1.482(3) ?
N1 C19 . 1.485(2) ?
N1 C10 . 1.479(2) ?
C11 C16 . 1.392(3) ?
C11 C10 . 1.513(3) ?
C11 C12 . 1.402(3) ?
C1 C6 . 1.401(3) ?
C1 C2 . 1.402(3) ?
C4 C5 . 1.399(3) ?
C4 C3 . 1.390(3) ?
C4 C8 . 1.506(3) ?
C16 C15 . 1.411(3) ?
C6 C5 . 1.391(3) ?
C6 C9 . 1.506(3) ?
C5 H5 . 0.9500 ?
C9 H9A . 0.9900 ?
C9 H9B . 0.9900 ?
C19 H19 . 1.0000 ?
C19 C24 . 1.532(3) ?
C19 C20 . 1.530(3) ?
C10 H10A . 0.9900 ?
C10 H10B . 0.9900 ?
C3 H3 . 0.9500 ?
C3 C2 . 1.397(3) ?
C24 H24A . 0.9900 ?
C24 H24B . 0.9900 ?
C24 C23 . 1.536(3) ?
C14 H14 . 0.9500 ?
C14 C13 . 1.391(3) ?
C14 C15 . 1.382(3) ?
C13 C12 . 1.393(3) ?
C13 C17 . 1.510(3) ?
C12 H12 . 0.9500 ?
C2 C7 . 1.504(3) ?
C20 H20A . 0.9900 ?
C20 H20B . 0.9900 ?
C20 C21 . 1.525(3) ?
C15 C18 . 1.507(3) ?
C22 H22A . 0.9900 ?
C22 H22B . 0.9900 ?
C22 C21 . 1.526(3) ?
C22 C23 . 1.530(3) ?
C21 H21A . 0.9900 ?
C21 H21B . 0.9900 ?
C23 H23A . 0.9900 ?
C23 H23B . 0.9900 ?
C7 H7A . 0.9800 ?
C7 H7B . 0.9800 ?
C7 H7C . 0.9800 ?
C8 H8A . 0.9800 ?
C8 H8B . 0.9800 ?
C8 H8C . 0.9800 ?
C17 H17A . 0.9800 ?
C17 H17B . 0.9800 ?
C17 H17C . 0.9800 ?
C18 H18A . 0.9800 ?
C18 H18B . 0.9800 ?
C18 H18C . 0.9800 ?

loop_
_geom_hbond_atom_site_label_D
_geom_hbond_atom_site_label_H
_geom_hbond_atom_site_label_A
_geom_hbond_site_symmetry_A
_geom_hbond_distance_DH
_geom_hbond_distance_HA
_geom_hbond_distance_DA
_geom_hbond_angle_DHA
_geom_hbond_publ_flag
O1 H1 N1 . 0.89(4) 1.81(4) 2.630(2) 153(3) yes
O2 H2 O1 3_455 0.99(4) 1.87(4) 2.741(2) 145(3) yes
C7 H7<i>A</i> O1 . 0.98 2.40 2.854(3) 108 yes

loop_
_geom_torsion_atom_site_label_1
_geom_torsion_atom_site_label_2
_geom_torsion_atom_site_label_3
_geom_torsion_atom_site_label_4
_geom_torsion_site_symmetry_1
_geom_torsion_site_symmetry_2
_geom_torsion_site_symmetry_3
_geom_torsion_site_symmetry_4
_geom_torsion
_geom_torsion_publ_flag
O1 C1 C6 C5 . . . . -178.81(18) ?
O1 C1 C6 C9 . . . . 1.4(3) ?
O1 C1 C2 C3 . . . . -178.87(18) ?
O1 C1 C2 C7 . . . . 2.7(3) ?
O2 C16 C15 C14 . . . . 179.63(19) ?
O2 C16 C15 C18 . . . . 0.6(3) ?
N1 C19 C24 C23 . . . . 174.32(17) ?
N1 C19 C20 C21 . . . . -171.58(15) ?
C11 C16 C15 C14 . . . . 0.5(3) ?
C11 C16 C15 C18 . . . . -178.5(2) ?
C1 C6 C5 C4 . . . . -2.0(3) ?
C1 C6 C9 N1 . . . . -43.1(2) ?
C4 C3 C2 C1 . . . . -2.8(3) ?
C4 C3 C2 C7 . . . . 175.6(2) ?
C16 C11 C10 N1 . . . . 106.6(2) ?
C16 C11 C12 C13 . . . . 1.5(3) ?
C6 C1 C2 C3 . . . . 1.5(3) ?
C6 C1 C2 C7 . . . . -176.93(19) ?
C5 C4 C3 C2 . . . . 1.8(3) ?
C5 C6 C9 N1 . . . . 137.12(19) ?
C9 N1 C19 C24 . . . . -74.0(2) ?
C9 N1 C19 C20 . . . . 158.55(16) ?
C9 N1 C10 C11 . . . . -79.0(2) ?
C9 C6 C5 C4 . . . . 177.78(19) ?
C19 N1 C9 C6 . . . . -64.0(2) ?
C19 N1 C10 C11 . . . . 152.53(16) ?
C19 C24 C23 C22 . . . . 57.3(2) ?
C19 C20 C21 C22 . . . . -55.9(2) ?
C10 N1 C9 C6 . . . . 166.26(16) ?
C10 N1 C19 C24 . . . . 53.1(2) ?
C10 N1 C19 C20 . . . . -74.3(2) ?
C10 C11 C16 O2 . . . . -1.2(3) ?
C10 C11 C16 C15 . . . . 177.75(18) ?
C10 C11 C12 C13 . . . . -177.36(18) ?
C3 C4 C5 C6 . . . . 0.7(3) ?
C24 C19 C20 C21 . . . . 58.1(2) ?
C14 C13 C12 C11 . . . . -1.4(3) ?
C13 C14 C15 C16 . . . . -0.5(3) ?
C13 C14 C15 C18 . . . . 178.5(2) ?
C12 C11 C16 O2 . . . . 179.99(19) ?
C12 C11 C16 C15 . . . . -1.0(3) ?
C12 C11 C10 N1 . . . . -74.6(2) ?
C2 C1 C6 C5 . . . . 0.8(3) ?
C2 C1 C6 C9 . . . . -178.92(18) ?
C20 C19 C24 C23 . . . . -58.2(2) ?
C15 C14 C13 C12 . . . . 0.9(3) ?
C15 C14 C13 C17 . . . . -177.40(19) ?
C21 C22 C23 C24 . . . . -55.9(2) ?
C23 C22 C21 C20 . . . . 54.7(2) ?
C8 C4 C5 C6 . . . . 177.6(2) ?
C8 C4 C3 C2 . . . . -175.1(2) ?
C17 C13 C12 C11 . . . . 176.86(19) ?

_cod_database_fobs_code 2243487
